data_7150847
loop_
_publ_author_name
'Basheer, Ahmad'
'Rappoport, Zvi'

_publ_section_title
;
 Enols and thioenols of substituted cyanomonothiocarbonylmalonamides:
 structures, enolization vs. thioenolization, equilibria and
 conformations
;
_journal_issue 6
_journal_name_full 'Organic &amp;  Biomolecular Chemistry'
_journal_page_first 1071
_journal_page_last 1082
_journal_paper_doi 10.1039/b717556f
_journal_volume 6
_journal_year 2008
_chemical_formula_moiety 'C12 H13 N3 O2 S'
_chemical_formula_sum 'C12 H13 N3 O2 S'
_chemical_formula_weight 263.31
_chemical_name_systematic
;
?
;
_space_group_IT_number 14
_symmetry_cell_setting monoclinic
_symmetry_space_group_name_Hall '-P 2ybc'
_symmetry_space_group_name_H-M 'P 1 21/c 1'
_atom_sites_solution_hydrogens geom
_atom_sites_solution_primary direct
_atom_sites_solution_secondary difmap
_audit_creation_method SHELXL-97
_cell_angle_alpha 90.00
_cell_angle_beta 99.0470(10)
_cell_angle_gamma 90.00
_cell_formula_units_Z 8
_cell_length_a 10.5904(6)
_cell_length_b 26.0342(14)
_cell_length_c 9.6563(5)
_cell_measurement_temperature 295(1)
_cell_volume 2629.2(2)
_computing_cell_refinement 'Bruker SMART'
_computing_data_collection 'Bruker SMART'
_computing_data_reduction 'Bruker SAINT'
_computing_molecular_graphics 'Bruker SHELXTL'
_computing_publication_material 'Bruker SHELXTL'
_computing_structure_refinement 'SHELXL-97 (Sheldrick, 1997)'
_computing_structure_solution 'SHELXS-97 (Sheldrick, 1990)'
_diffrn_ambient_temperature 295(1)
_diffrn_measured_fraction_theta_full 0.987
_diffrn_measured_fraction_theta_max 0.987
_diffrn_measurement_device_type 'CCD area detector'
_diffrn_measurement_method 'phi and omega scans'
_diffrn_radiation_monochromator graphite
_diffrn_radiation_source 'fine-focus sealed tube'
_diffrn_radiation_type MoK\a
_diffrn_radiation_wavelength 0.71073
_diffrn_reflns_av_R_equivalents 0.0845
_diffrn_reflns_av_sigmaI/netI 0.0815
_diffrn_reflns_limit_h_max 13
_diffrn_reflns_limit_h_min -13
_diffrn_reflns_limit_k_max 34
_diffrn_reflns_limit_k_min -33
_diffrn_reflns_limit_l_max 12
_diffrn_reflns_limit_l_min -12
_diffrn_reflns_number 30522
_diffrn_reflns_theta_full 27.97
_diffrn_reflns_theta_max 27.97
_diffrn_reflns_theta_min 1.95
_exptl_absorpt_coefficient_mu 0.244
_exptl_absorpt_correction_type none
_exptl_crystal_colour light
_exptl_crystal_density_diffrn 1.330
_exptl_crystal_density_method 'not measured'
_exptl_crystal_description plate
_exptl_crystal_F_000 1104
_exptl_crystal_size_max 0.17
_exptl_crystal_size_mid 0.16
_exptl_crystal_size_min 0.08
_refine_diff_density_max 0.397
_refine_diff_density_min -0.397
_refine_diff_density_rms 0.042
_refine_ls_extinction_method none
_refine_ls_goodness_of_fit_ref 1.056
_refine_ls_hydrogen_treatment mixed
_refine_ls_matrix_type full
_refine_ls_number_parameters 353
_refine_ls_number_reflns 6255
_refine_ls_number_restraints 0
_refine_ls_restrained_S_all 1.056
_refine_ls_R_factor_all 0.1764
_refine_ls_R_factor_gt 0.0883
_refine_ls_shift/su_max 0.001
_refine_ls_shift/su_mean 0.000
_refine_ls_structure_factor_coef Fsqd
_refine_ls_weighting_details 'calc w=1/[\s^2^(Fo^2^)+(0.0402P)^2^+1.6336P] where P=(Fo^2^+2Fc^2^)/3'
_refine_ls_weighting_scheme calc
_refine_ls_wR_factor_gt 0.1344
_refine_ls_wR_factor_ref 0.1644
_reflns_number_gt 3191
_reflns_number_total 6255
_reflns_threshold_expression >2sigma(I)
_cod_data_source_file b717556f.txt
_cod_data_source_block 11i
_cod_depositor_comments
;
The following automatic conversions were performed:
'_symmetry_cell_setting' value 'Monoclinic' changed to 'monoclinic'
according to '/home/saulius/struct/CIF-dictionaries/cif_core.dic'
dictionary named 'cif_core.dic' version 2.4.1 from 2010-06-29.

Automatic conversion script
Id: cif_fix_enum 1527 2010-12-29 10:47:43Z saulius 
;
_cod_original_sg_symbol_H-M P2(1)/c
_cod_database_code 7150847

loop_
_symmetry_equiv_pos_as_xyz
'x, y, z'
'-x, y+1/2, -z+1/2'
'-x, -y, -z'
'x, -y-1/2, z-1/2'

loop_
_atom_site_label
_atom_site_type_symbol
_atom_site_fract_x
_atom_site_fract_y
_atom_site_fract_z
_atom_site_U_iso_or_equiv
_atom_site_adp_type
_atom_site_occupancy
_atom_site_symmetry_multiplicity
_atom_site_calc_flag
_atom_site_refinement_flags
_atom_site_disorder_assembly
_atom_site_disorder_group
C1 C 0.9448(3) 0.37468(15) 0.5382(4) 0.0523(9) Uani 1 1 d . . .
C2 C 0.8659(3) 0.39346(13) 0.4156(3) 0.0446(8) Uani 1 1 d . . .
C3 C 0.7858(3) 0.36235(13) 0.3165(4) 0.0467(8) Uani 1 1 d . . .
C4 C 0.8662(3) 0.44683(15) 0.3960(4) 0.0536(10) Uani 1 1 d . . .
C5 C 1.0979(4) 0.38743(16) 0.7532(4) 0.0764(13) Uani 1 1 d . . .
H5A H 1.1582 0.3625 0.7303 0.115 Uiso 1 1 calc R . .
H5B H 1.0447 0.3721 0.8136 0.115 Uiso 1 1 calc R . .
H5C H 1.1430 0.4161 0.8000 0.115 Uiso 1 1 calc R . .
C6 C 0.6209(3) 0.36303(13) 0.1036(4) 0.0476(9) Uani 1 1 d . . .
C7 C 0.6662(4) 0.33245(15) 0.0069(4) 0.0653(11) Uani 1 1 d . . .
H7 H 0.7538 0.3271 0.0131 0.078 Uiso 1 1 calc R . .
C8 C 0.5831(4) 0.30954(15) -0.0997(4) 0.0687(12) Uani 1 1 d . . .
H8 H 0.6147 0.2888 -0.1648 0.082 Uiso 1 1 calc R . .
C9 C 0.4546(4) 0.31738(14) -0.1098(4) 0.0560(10) Uani 1 1 d . . .
C10 C 0.4093(3) 0.34953(14) -0.0148(4) 0.0570(10) Uani 1 1 d . . .
H10 H 0.3221 0.3560 -0.0233 0.068 Uiso 1 1 calc R . .
C11 C 0.4922(3) 0.37201(13) 0.0922(4) 0.0534(9) Uani 1 1 d . . .
H11 H 0.4609 0.3932 0.1565 0.064 Uiso 1 1 calc R . .
C12 C 0.4093(4) 0.25737(17) -0.2972(5) 0.0931(16) Uani 1 1 d . . .
H12A H 0.4495 0.2301 -0.2396 0.140 Uiso 1 1 calc R . .
H12B H 0.4701 0.2725 -0.3492 0.140 Uiso 1 1 calc R . .
H12C H 0.3385 0.2439 -0.3612 0.140 Uiso 1 1 calc R . .
C13 C 0.3421(4) 0.56329(15) 0.2221(4) 0.0573(10) Uani 1 1 d . . .
C14 C 0.4738(3) 0.55835(14) 0.2785(4) 0.0525(9) Uani 1 1 d . . .
C15 C 0.5346(4) 0.58351(15) 0.4037(4) 0.0569(10) Uani 1 1 d . . .
C16 C 0.5488(4) 0.52743(15) 0.2051(4) 0.0536(10) Uani 1 1 d . . .
C17 C 0.1584(4) 0.54544(17) 0.0421(4) 0.0767(13) Uani 1 1 d . . .
H17A H 0.1049 0.5337 0.1073 0.115 Uiso 1 1 calc R . .
H17B H 0.1420 0.5252 -0.0419 0.115 Uiso 1 1 calc R . .
H17C H 0.1400 0.5809 0.0198 0.115 Uiso 1 1 calc R . .
C18 C 0.7347(3) 0.59614(15) 0.5683(4) 0.0509(9) Uani 1 1 d . . .
C19 C 0.7635(4) 0.64739(16) 0.5735(4) 0.0646(11) Uani 1 1 d . . .
H19 H 0.7342 0.6681 0.4967 0.078 Uiso 1 1 calc R . .
C20 C 0.8353(4) 0.66884(15) 0.6907(4) 0.0635(11) Uani 1 1 d . . .
H20 H 0.8538 0.7038 0.6933 0.076 Uiso 1 1 calc R . .
C21 C 0.8789(3) 0.63842(15) 0.8027(4) 0.0561(10) Uani 1 1 d . . .
C22 C 0.8529(4) 0.58722(17) 0.7974(4) 0.0775(13) Uani 1 1 d . . .
H22 H 0.8839 0.5665 0.8735 0.093 Uiso 1 1 calc R . .
C23 C 0.7810(4) 0.56580(15) 0.6798(4) 0.0698(12) Uani 1 1 d . . .
H23 H 0.7641 0.5307 0.6768 0.084 Uiso 1 1 calc R . .
C24 C 0.9708(4) 0.70853(16) 0.9437(5) 0.0896(15) Uani 1 1 d . . .
H24A H 1.0180 0.7210 0.8735 0.134 Uiso 1 1 calc R . .
H24B H 1.0184 0.7150 1.0351 0.134 Uiso 1 1 calc R . .
H24C H 0.8899 0.7259 0.9346 0.134 Uiso 1 1 calc R . .
N1 N 1.0183(3) 0.40514(15) 0.6246(3) 0.0550(8) Uani 1 1 d . . .
H1N1 H 1.024(3) 0.4359(13) 0.605(4) 0.055(12) Uiso 1 1 d . . .
N2 N 0.8671(3) 0.49056(13) 0.3787(4) 0.0806(11) Uani 1 1 d . . .
N3 N 0.7081(3) 0.38688(13) 0.2138(3) 0.0530(8) Uani 1 1 d . . .
H1N3 H 0.701(4) 0.4188(15) 0.221(4) 0.073(14) Uiso 1 1 d . . .
N4 N 0.2925(3) 0.54015(13) 0.1049(4) 0.0602(9) Uani 1 1 d . . .
H1N4 H 0.343(4) 0.5249(14) 0.055(4) 0.065(14) Uiso 1 1 d . . .
N5 N 0.6113(3) 0.50246(14) 0.1451(4) 0.0761(11) Uani 1 1 d . . .
N6 N 0.6590(3) 0.57386(14) 0.4462(3) 0.0589(9) Uani 1 1 d . . .
H1N6 H 0.694(3) 0.5510(13) 0.411(4) 0.055(12) Uiso 1 1 d . . .
O1 O 0.9471(3) 0.32647(11) 0.5741(3) 0.0741(8) Uani 1 1 d . . .
H1O1 H 0.880(4) 0.3062(16) 0.481(5) 0.113(15) Uiso 1 1 d . . .
O2 O 0.3645(3) 0.29559(11) -0.2104(3) 0.0787(9) Uani 1 1 d . . .
O3 O 0.2627(3) 0.59010(13) 0.2819(3) 0.0846(10) Uani 1 1 d . . .
H1O3 H 0.324(5) 0.6096(18) 0.376(5) 0.134(18) Uiso 1 1 d . . .
O4 O 0.9504(3) 0.65531(11) 0.9258(3) 0.0811(9) Uani 1 1 d . . .
S1 S 0.78247(11) 0.29769(4) 0.32570(13) 0.0767(4) Uani 1 1 d . . .
S2 S 0.45606(11) 0.62385(6) 0.49878(13) 0.0953(5) Uani 1 1 d . . .

loop_
_atom_site_aniso_label
_atom_site_aniso_U_11
_atom_site_aniso_U_22
_atom_site_aniso_U_33
_atom_site_aniso_U_23
_atom_site_aniso_U_13
_atom_site_aniso_U_12
C1 0.047(2) 0.055(2) 0.055(2) 0.004(2) 0.0081(18) 0.0018(19)
C2 0.0408(19) 0.041(2) 0.050(2) 0.0035(16) 0.0014(16) 0.0037(16)
C3 0.0403(19) 0.047(2) 0.052(2) 0.0038(17) 0.0056(16) 0.0021(17)
C4 0.048(2) 0.051(2) 0.053(2) -0.0016(19) -0.0157(17) 0.0025(19)
C5 0.077(3) 0.091(3) 0.055(2) 0.009(2) -0.009(2) 0.004(2)
C6 0.047(2) 0.044(2) 0.050(2) -0.0025(17) 0.0014(17) 0.0024(17)
C7 0.049(2) 0.070(3) 0.074(3) -0.015(2) -0.002(2) 0.011(2)
C8 0.060(3) 0.065(3) 0.075(3) -0.028(2) -0.007(2) 0.018(2)
C9 0.055(2) 0.048(2) 0.059(2) -0.0023(19) -0.012(2) 0.0051(19)
C10 0.042(2) 0.063(2) 0.063(2) 0.004(2) -0.0026(19) 0.0099(19)
C11 0.051(2) 0.053(2) 0.054(2) -0.0012(18) 0.0019(18) 0.0133(18)
C12 0.091(3) 0.079(3) 0.096(4) -0.038(3) -0.025(3) 0.006(3)
C13 0.054(2) 0.069(3) 0.050(2) 0.000(2) 0.011(2) -0.008(2)
C14 0.049(2) 0.064(2) 0.044(2) -0.0057(18) 0.0054(18) -0.0029(19)
C15 0.052(2) 0.075(3) 0.046(2) -0.0051(19) 0.0122(18) -0.006(2)
C16 0.053(2) 0.053(2) 0.048(2) -0.0045(19) -0.0122(19) 0.0028(19)
C17 0.054(3) 0.096(3) 0.074(3) -0.001(2) -0.009(2) -0.010(2)
C18 0.050(2) 0.059(2) 0.042(2) -0.0081(18) 0.0028(17) -0.0001(18)
C19 0.071(3) 0.057(3) 0.061(3) 0.006(2) -0.003(2) 0.005(2)
C20 0.073(3) 0.047(2) 0.068(3) -0.003(2) 0.002(2) -0.006(2)
C21 0.057(2) 0.054(2) 0.056(2) -0.004(2) 0.0043(19) -0.0049(19)
C22 0.100(3) 0.065(3) 0.058(3) 0.012(2) -0.019(2) -0.012(3)
C23 0.090(3) 0.048(2) 0.064(3) 0.003(2) -0.010(2) -0.016(2)
C24 0.083(3) 0.077(3) 0.101(4) -0.037(3) -0.012(3) -0.002(3)
N1 0.052(2) 0.057(2) 0.053(2) 0.0053(18) -0.0010(15) 0.0049(18)
N2 0.090(3) 0.047(2) 0.089(3) -0.0048(19) -0.035(2) 0.0044(19)
N3 0.0523(19) 0.044(2) 0.058(2) -0.0069(16) -0.0050(15) 0.0044(16)
N4 0.052(2) 0.069(2) 0.056(2) -0.0034(18) -0.0021(18) -0.0063(18)
N5 0.072(2) 0.078(3) 0.069(2) -0.0273(19) -0.0186(19) 0.024(2)
N6 0.055(2) 0.070(2) 0.051(2) -0.0148(18) 0.0040(17) 0.0057(18)
O1 0.081(2) 0.0530(17) 0.080(2) 0.0214(15) -0.0129(16) -0.0058(15)
O2 0.0644(18) 0.076(2) 0.085(2) -0.0219(17) -0.0206(16) 0.0098(15)
O3 0.0476(17) 0.137(3) 0.070(2) -0.0279(19) 0.0142(15) -0.0024(18)
O4 0.096(2) 0.073(2) 0.0651(18) -0.0139(15) -0.0168(16) -0.0119(17)
S1 0.0793(8) 0.0434(6) 0.0975(9) 0.0082(6) -0.0165(6) -0.0103(5)
S2 0.0578(7) 0.1558(13) 0.0735(8) -0.0503(8) 0.0142(6) 0.0031(8)

loop_
_atom_type_symbol
_atom_type_description
_atom_type_scat_dispersion_real
_atom_type_scat_dispersion_imag
_atom_type_scat_source
C C 0.0033 0.0016 'International Tables Vol C Tables 4.2.6.8 and 6.1.1.4'
H H 0.0000 0.0000 'International Tables Vol C Tables 4.2.6.8 and 6.1.1.4'
N N 0.0061 0.0033 'International Tables Vol C Tables 4.2.6.8 and 6.1.1.4'
O O 0.0106 0.0060 'International Tables Vol C Tables 4.2.6.8 and 6.1.1.4'
S S 0.1246 0.1234 'International Tables Vol C Tables 4.2.6.8 and 6.1.1.4'

loop_
_geom_angle_atom_site_label_1
_geom_angle_atom_site_label_2
_geom_angle_atom_site_label_3
_geom_angle
_geom_angle_site_symmetry_1
_geom_angle_site_symmetry_3
_geom_angle_publ_flag
O1 C1 N1 115.4(3) . . ?
O1 C1 C2 122.5(3) . . ?
N1 C1 C2 122.2(3) . . ?
C4 C2 C1 116.0(3) . . ?
C4 C2 C3 119.0(3) . . ?
C1 C2 C3 124.9(3) . . ?
N3 C3 C2 117.1(3) . . ?
N3 C3 S1 119.8(3) . . ?
C2 C3 S1 123.1(3) . . ?
N2 C4 C2 179.3(5) . . ?
N1 C5 H5A 109.5 . . ?
N1 C5 H5B 109.5 . . ?
H5A C5 H5B 109.5 . . ?
N1 C5 H5C 109.5 . . ?
H5A C5 H5C 109.5 . . ?
H5B C5 H5C 109.5 . . ?
C7 C6 C11 119.6(3) . . ?
C7 C6 N3 120.2(3) . . ?
C11 C6 N3 120.1(3) . . ?
C6 C7 C8 120.6(4) . . ?
C6 C7 H7 119.7 . . ?
C8 C7 H7 119.7 . . ?
C9 C8 C7 120.0(4) . . ?
C9 C8 H8 120.0 . . ?
C7 C8 H8 120.0 . . ?
C8 C9 O2 124.3(4) . . ?
C8 C9 C10 119.4(3) . . ?
O2 C9 C10 116.4(3) . . ?
C11 C10 C9 120.5(3) . . ?
C11 C10 H10 119.7 . . ?
C9 C10 H10 119.7 . . ?
C6 C11 C10 119.8(3) . . ?
C6 C11 H11 120.1 . . ?
C10 C11 H11 120.1 . . ?
O2 C12 H12A 109.5 . . ?
O2 C12 H12B 109.5 . . ?
H12A C12 H12B 109.5 . . ?
O2 C12 H12C 109.5 . . ?
H12A C12 H12C 109.5 . . ?
H12B C12 H12C 109.5 . . ?
O3 C13 N4 115.5(4) . . ?
O3 C13 C14 123.0(3) . . ?
N4 C13 C14 121.5(4) . . ?
C16 C14 C13 117.3(3) . . ?
C16 C14 C15 118.3(3) . . ?
C13 C14 C15 124.4(3) . . ?
N6 C15 C14 117.5(3) . . ?
N6 C15 S2 119.5(3) . . ?
C14 C15 S2 123.0(3) . . ?
N5 C16 C14 179.2(4) . . ?
N4 C17 H17A 109.5 . . ?
N4 C17 H17B 109.5 . . ?
H17A C17 H17B 109.5 . . ?
N4 C17 H17C 109.5 . . ?
H17A C17 H17C 109.5 . . ?
H17B C17 H17C 109.5 . . ?
C23 C18 C19 119.0(3) . . ?
C23 C18 N6 119.9(3) . . ?
C19 C18 N6 121.0(3) . . ?
C18 C19 C20 121.1(4) . . ?
C18 C19 H19 119.5 . . ?
C20 C19 H19 119.5 . . ?
C21 C20 C19 119.4(4) . . ?
C21 C20 H20 120.3 . . ?
C19 C20 H20 120.3 . . ?
C22 C21 C20 119.9(4) . . ?
C22 C21 O4 115.2(3) . . ?
C20 C21 O4 124.9(4) . . ?
C21 C22 C23 120.6(4) . . ?
C21 C22 H22 119.7 . . ?
C23 C22 H22 119.7 . . ?
C18 C23 C22 119.9(4) . . ?
C18 C23 H23 120.0 . . ?
C22 C23 H23 120.0 . . ?
O4 C24 H24A 109.5 . . ?
O4 C24 H24B 109.5 . . ?
H24A C24 H24B 109.5 . . ?
O4 C24 H24C 109.5 . . ?
H24A C24 H24C 109.5 . . ?
H24B C24 H24C 109.5 . . ?
C1 N1 C5 123.6(4) . . ?
C1 N1 H1N1 120(3) . . ?
C5 N1 H1N1 116(3) . . ?
C4 N2 H1N6 126.1(9) . . ?
C3 N3 C6 126.0(3) . . ?
C3 N3 H1N3 117(3) . . ?
C6 N3 H1N3 116(3) . . ?
C13 N4 C17 123.0(4) . . ?
C13 N4 H1N4 119(3) . . ?
C17 N4 H1N4 117(3) . . ?
C16 N5 H1N3 125.6(9) . . ?
C15 N6 C18 124.7(3) . . ?
C15 N6 H1N6 121(3) . . ?
C18 N6 H1N6 114(3) . . ?
C1 O1 H1O1 104(2) . . ?
C9 O2 C12 116.4(3) . . ?
C13 O3 H1O3 105(2) . . ?
C21 O4 C24 118.2(3) . . ?
C3 S1 H1O1 84.3(14) . . ?
C15 S2 H1O3 84.8(16) . . ?

loop_
_geom_bond_atom_site_label_1
_geom_bond_atom_site_label_2
_geom_bond_distance
_geom_bond_site_symmetry_2
_geom_bond_publ_flag
C1 O1 1.301(4) . ?
C1 N1 1.314(4) . ?
C1 C2 1.424(5) . ?
C2 C4 1.402(5) . ?
C2 C3 1.427(4) . ?
C3 N3 1.346(4) . ?
C3 S1 1.687(3) . ?
C4 N2 1.151(4) . ?
C5 N1 1.460(4) . ?
C5 H5A 0.9600 . ?
C5 H5B 0.9600 . ?
C5 H5C 0.9600 . ?
C6 C7 1.370(5) . ?
C6 C11 1.371(4) . ?
C6 N3 1.435(4) . ?
C7 C8 1.380(5) . ?
C7 H7 0.9300 . ?
C8 C9 1.364(5) . ?
C8 H8 0.9300 . ?
C9 O2 1.373(4) . ?
C9 C10 1.382(5) . ?
C10 C11 1.377(5) . ?
C10 H10 0.9300 . ?
C11 H11 0.9300 . ?
C12 O2 1.429(5) . ?
C12 H12A 0.9600 . ?
C12 H12B 0.9600 . ?
C12 H12C 0.9600 . ?
C13 O3 1.296(4) . ?
C13 N4 1.317(5) . ?
C13 C14 1.421(5) . ?
C14 C16 1.399(5) . ?
C14 C15 1.436(5) . ?
C15 N6 1.340(5) . ?
C15 S2 1.696(4) . ?
C16 N5 1.148(4) . ?
C17 N4 1.461(5) . ?
C17 H17A 0.9600 . ?
C17 H17B 0.9600 . ?
C17 H17C 0.9600 . ?
C18 C23 1.363(5) . ?
C18 C19 1.368(5) . ?
C18 N6 1.439(4) . ?
C19 C20 1.379(5) . ?
C19 H19 0.9300 . ?
C20 C21 1.361(5) . ?
C20 H20 0.9300 . ?
C21 C22 1.360(5) . ?
C21 O4 1.377(4) . ?
C22 C23 1.381(5) . ?
C22 H22 0.9300 . ?
C23 H23 0.9300 . ?
C24 O4 1.409(5) . ?
C24 H24A 0.9600 . ?
C24 H24B 0.9600 . ?
C24 H24C 0.9600 . ?
N1 H1N1 0.83(3) . ?
N3 H1N3 0.84(4) . ?
N4 H1N4 0.87(3) . ?
N6 H1N6 0.81(3) . ?
O1 H1O1 1.18(5) . ?
O3 H1O3 1.15(5) . ?
S1 H1O1 1.70(5) . ?
S2 H1O3 1.73(5) . ?

loop_
_geom_hbond_atom_site_label_D
_geom_hbond_atom_site_label_H
_geom_hbond_atom_site_label_A
_geom_hbond_distance_DH
_geom_hbond_distance_HA
_geom_hbond_distance_DA
_geom_hbond_angle_DHA
_geom_hbond_site_symmetry_A
O3 H1O3 S2 1.15(5) 1.73(5) 2.829(3) 159(4) .
O1 H1O1 S1 1.18(5) 1.70(5) 2.836(3) 161(3) .
N4 H1N4 N5 0.87(3) 2.19(4) 2.978(5) 152(3) 3_665
N1 H1N1 N2 0.83(3) 2.23(4) 2.976(5) 151(3) 3_766
